data_4000258
_journal_name_full 'Chemistry of Materials'
_journal_paper_doi 10.1021/cm021715z
_journal_year 2003
_chemical_formula_sum 'C40 H30 Si'
_chemical_formula_weight 538.73
_space_group_IT_number 2
_symmetry_cell_setting triclinic
_symmetry_space_group_name_Hall '-P 1'
_symmetry_space_group_name_H-M 'P -1'
_atom_sites_solution_hydrogens geom
_atom_sites_solution_primary direct
_atom_sites_solution_secondary difmap
_cell_angle_alpha 77.150(7)
_cell_angle_beta 79.580(7)
_cell_angle_gamma 71.981(7)
_cell_formula_units_Z 2
_cell_length_a 9.527(4)
_cell_length_b 10.043(4)
_cell_length_c 16.308(6)
_cell_measurement_temperature 100(2)
_cell_volume 1435.9(9)
_diffrn_ambient_temperature 100(2)
_diffrn_radiation_monochromator graphite
_diffrn_radiation_source 'fine-focus sealed tube'
_diffrn_radiation_type MoK\a
_diffrn_radiation_wavelength 0.71073
_diffrn_reflns_av_R_equivalents 0.0801
_diffrn_reflns_av_sigmaI/netI 0.1172
_diffrn_reflns_limit_h_max 9
_diffrn_reflns_limit_h_min -11
_diffrn_reflns_limit_k_max 11
_diffrn_reflns_limit_k_min -11
_diffrn_reflns_limit_l_max 19
_diffrn_reflns_limit_l_min -19
_diffrn_reflns_number 6141
_diffrn_reflns_theta_max 25.00
_diffrn_reflns_theta_min 2.17
_exptl_absorpt_coefficient_mu 0.110
_exptl_absorpt_correction_type empirical
_exptl_crystal_density_diffrn 1.246
_exptl_crystal_density_meas ?
_exptl_crystal_density_method 'not measured'
_exptl_crystal_F_000 568
_exptl_crystal_size_max 0.4
_exptl_crystal_size_mid 0.2
_exptl_crystal_size_min 0.1
_refine_ls_extinction_coef ?
_refine_ls_extinction_method none
_refine_ls_goodness_of_fit_ref 0.952
_refine_ls_hydrogen_treatment mixed
_refine_ls_matrix_type full
_refine_ls_number_parameters 370
_refine_ls_number_reflns 4294
_refine_ls_number_restraints 0
_refine_ls_restrained_S_all 0.952
_refine_ls_R_factor_all 0.1002
_refine_ls_R_factor_gt 0.0639
_refine_ls_shift/su_max 0.000
_refine_ls_shift/su_mean 0.000
_refine_ls_structure_factor_coef Fsqd
_refine_ls_weighting_details 'calc w=1/[\s^2^(Fo^2^)+(0.0350P)^2^+0.0000P] where P=(Fo^2^+2Fc^2^)/3'
_refine_ls_weighting_scheme calc
_refine_ls_wR_factor_gt 0.1048
_refine_ls_wR_factor_ref 0.1150
_reflns_number_gt 2954
_reflns_number_total 4294
_reflns_threshold_expression >2sigma(I)
_cod_depositor_comments
;
The following automatic conversions were performed:
'_symmetry_cell_setting' value 'Triclinic' changed to 'triclinic'
according to '/home/saulius/struct/CIF-dictionaries/cif_core.dic'
dictionary named 'cif_core.dic' version 2.4.1 from
2010-06-29.

'_exptl_absorpt_correction_type' value 'Empirical' changed to
'empirical' according to
'/home/saulius/struct/CIF-dictionaries/cif_core.dic' dictionary named
'cif_core.dic' version 2.4.1 from 2010-06-29.

Automatic conversion script
Id: cif_fix_enum 1527 2010-12-29 10:47:43Z saulius 
;
_cod_original_sg_symbol_H-M P-1
_cod_database_code 4000258

loop_
_symmetry_equiv_pos_as_xyz
'x, y, z'
'-x, -y, -z'

loop_
_atom_site_label
_atom_site_type_symbol
_atom_site_fract_x
_atom_site_fract_y
_atom_site_fract_z
_atom_site_U_iso_or_equiv
_atom_site_adp_type
_atom_site_occupancy
_atom_site_symmetry_multiplicity
_atom_site_calc_flag
_atom_site_refinement_flags
_atom_site_disorder_assembly
_atom_site_disorder_group
Si1 Si 0.39009(9) 0.39657(9) 0.31509(5) 0.0162(2) Uani 1 1 d . . .
C10 C 0.5866(3) 0.2886(3) 0.29002(18) 0.0155(7) Uani 1 1 d . . .
C11 C 0.7021(3) 0.2485(3) 0.34763(18) 0.0177(7) Uani 1 1 d . . .
C12 C 0.6623(3) 0.2955(3) 0.42516(18) 0.0187(7) Uani 1 1 d . . .
H12A H 0.5632 0.3511 0.4384 0.022 Uiso 1 1 calc R . .
C13 C 0.7616(4) 0.2643(3) 0.4833(2) 0.0249(8) Uani 1 1 d . . .
H13A H 0.7303 0.2975 0.5356 0.030 Uiso 1 1 calc R . .
C14 C 0.9070(4) 0.1845(3) 0.4653(2) 0.0257(8) Uani 1 1 d . . .
H14A H 0.9767 0.1641 0.5045 0.031 Uiso 1 1 calc R . .
C15 C 0.9487(3) 0.1353(3) 0.38962(19) 0.0234(7) Uani 1 1 d . . .
H15A H 1.0479 0.0796 0.3768 0.028 Uiso 1 1 calc R . .
C16 C 0.8483(3) 0.1657(3) 0.33224(19) 0.0206(7) Uani 1 1 d . . .
H16A H 0.8795 0.1293 0.2809 0.025 Uiso 1 1 calc R . .
C20 C 0.5936(3) 0.2493(3) 0.21460(18) 0.0172(7) Uani 1 1 d . . .
C21 C 0.7288(3) 0.1562(3) 0.17214(18) 0.0173(7) Uani 1 1 d . . .
C22 C 0.8440(3) 0.2095(3) 0.12633(19) 0.0237(7) Uani 1 1 d . . .
H22A H 0.8338 0.3086 0.1167 0.028 Uiso 1 1 calc R . .
C23 C 0.9734(4) 0.1175(4) 0.0948(2) 0.0334(9) Uani 1 1 d . . .
H23A H 1.0518 0.1544 0.0637 0.040 Uiso 1 1 calc R . .
C24 C 0.9904(4) -0.0257(4) 0.1078(2) 0.0361(10) Uani 1 1 d . . .
H24A H 1.0807 -0.0881 0.0871 0.043 Uiso 1 1 calc R . .
C25 C 0.8749(4) -0.0787(4) 0.1514(2) 0.0351(9) Uani 1 1 d . . .
H25A H 0.8851 -0.1778 0.1598 0.042 Uiso 1 1 calc R . .
C26 C 0.7455(4) 0.0113(3) 0.1826(2) 0.0278(8) Uani 1 1 d . . .
H26A H 0.6662 -0.0260 0.2118 0.033 Uiso 1 1 calc R . .
C30 C 0.4527(3) 0.2974(3) 0.17397(18) 0.0170(7) Uani 1 1 d . . .
C31 C 0.4546(3) 0.2619(3) 0.08987(18) 0.0171(7) Uani 1 1 d . . .
C32 C 0.3664(3) 0.1818(3) 0.0789(2) 0.0219(7) Uani 1 1 d . . .
H32A H 0.3049 0.1467 0.1260 0.026 Uiso 1 1 calc R . .
C33 C 0.3676(4) 0.1525(3) -0.0009(2) 0.0269(8) Uani 1 1 d . . .
H33A H 0.3073 0.0972 -0.0080 0.032 Uiso 1 1 calc R . .
C34 C 0.4563(4) 0.2039(4) -0.0697(2) 0.0286(8) Uani 1 1 d . . .
H34A H 0.4575 0.1833 -0.1239 0.034 Uiso 1 1 calc R . .
C35 C 0.5431(4) 0.2852(4) -0.0596(2) 0.0282(8) Uani 1 1 d . . .
H35A H 0.6026 0.3222 -0.1071 0.034 Uiso 1 1 calc R . .
C36 C 0.5432(3) 0.3127(3) 0.01985(19) 0.0215(7) Uani 1 1 d . . .
H36A H 0.6047 0.3671 0.0267 0.026 Uiso 1 1 calc R . .
C40 C 0.3296(3) 0.3698(3) 0.21907(19) 0.0186(7) Uani 1 1 d . . .
C41 C 0.1779(3) 0.4316(3) 0.19374(18) 0.0171(7) Uani 1 1 d . . .
C42 C 0.0581(3) 0.4273(3) 0.2557(2) 0.0256(8) Uani 1 1 d . . .
H42A H 0.0759 0.3829 0.3121 0.031 Uiso 1 1 calc R . .
C43 C -0.0873(3) 0.4864(3) 0.2371(2) 0.0286(8) Uani 1 1 d . . .
H43A H -0.1681 0.4818 0.2803 0.034 Uiso 1 1 calc R . .
C44 C -0.1135(3) 0.5518(3) 0.1555(2) 0.0278(8) Uani 1 1 d . . .
H44A H -0.2127 0.5914 0.1422 0.033 Uiso 1 1 calc R . .
C45 C 0.0032(4) 0.5599(3) 0.0934(2) 0.0279(8) Uani 1 1 d . . .
H45A H -0.0155 0.6069 0.0375 0.033 Uiso 1 1 calc R . .
C46 C 0.1486(3) 0.4995(3) 0.1120(2) 0.0221(7) Uani 1 1 d . . .
H46A H 0.2288 0.5048 0.0684 0.027 Uiso 1 1 calc R . .
C51 C 0.3710(3) 0.5899(3) 0.30883(18) 0.0187(7) Uani 1 1 d . . .
C52 C 0.2395(4) 0.6957(3) 0.28643(19) 0.0242(8) Uani 1 1 d . . .
H52A H 0.1590 0.6677 0.2756 0.029 Uiso 1 1 calc R . .
C53 C 0.2254(4) 0.8372(3) 0.28002(19) 0.0282(8) Uani 1 1 d . . .
H53A H 0.1357 0.9059 0.2649 0.034 Uiso 1 1 calc R . .
C54 C 0.3402(4) 0.8807(3) 0.29532(19) 0.0278(8) Uani 1 1 d . . .
H54A H 0.3301 0.9791 0.2909 0.033 Uiso 1 1 calc R . .
C55 C 0.4712(4) 0.7797(3) 0.3173(2) 0.0293(8) Uani 1 1 d . . .
H55A H 0.5511 0.8085 0.3282 0.035 Uiso 1 1 calc R . .
C56 C 0.4843(3) 0.6376(3) 0.32318(19) 0.0234(7) Uani 1 1 d . . .
H56A H 0.5747 0.5696 0.3377 0.028 Uiso 1 1 calc R . .
C61 C 0.3038(3) 0.3183(3) 0.41918(18) 0.0178(7) Uani 1 1 d . . .
C62 C 0.3388(3) 0.1713(3) 0.4450(2) 0.0234(7) Uani 1 1 d . . .
H62A H 0.4009 0.1125 0.4067 0.028 Uiso 1 1 calc R . .
C63 C 0.2878(3) 0.1080(4) 0.5229(2) 0.0273(8) Uani 1 1 d . . .
H63A H 0.3125 0.0072 0.5376 0.033 Uiso 1 1 calc R . .
C64 C 0.2002(4) 0.1912(4) 0.5800(2) 0.0279(8) Uani 1 1 d . . .
H64A H 0.1664 0.1483 0.6350 0.033 Uiso 1 1 calc R . .
C65 C 0.1618(4) 0.3378(4) 0.5566(2) 0.0273(8) Uani 1 1 d . . .
H65A H 0.1004 0.3959 0.5954 0.033 Uiso 1 1 calc R . .
C66 C 0.2121(3) 0.3995(3) 0.47774(19) 0.0230(7) Uani 1 1 d . . .
H66A H 0.1837 0.5003 0.4625 0.028 Uiso 1 1 calc R . .

loop_
_atom_site_aniso_label
_atom_site_aniso_U_11
_atom_site_aniso_U_22
_atom_site_aniso_U_33
_atom_site_aniso_U_23
_atom_site_aniso_U_13
_atom_site_aniso_U_12
Si1 0.0153(5) 0.0176(5) 0.0151(5) -0.0033(3) -0.0026(3) -0.0029(4)
C10 0.0132(16) 0.0124(15) 0.0197(16) -0.0020(13) 0.0001(12) -0.0034(13)
C11 0.0205(17) 0.0164(16) 0.0169(16) 0.0011(13) -0.0036(13) -0.0086(14)
C12 0.0166(17) 0.0163(16) 0.0206(17) -0.0038(13) -0.0028(13) -0.0001(13)
C13 0.0260(19) 0.0251(18) 0.0233(18) -0.0016(14) -0.0081(14) -0.0059(15)
C14 0.029(2) 0.0270(18) 0.0256(19) 0.0003(15) -0.0157(15) -0.0109(16)
C15 0.0190(17) 0.0225(18) 0.0266(19) -0.0011(14) -0.0074(14) -0.0025(14)
C16 0.0255(19) 0.0161(17) 0.0199(17) -0.0045(13) -0.0032(14) -0.0043(14)
C20 0.0175(17) 0.0163(16) 0.0169(16) -0.0014(13) 0.0016(13) -0.0068(13)
C21 0.0191(17) 0.0221(17) 0.0135(16) -0.0052(13) -0.0056(13) -0.0062(14)
C22 0.0228(18) 0.0240(18) 0.0242(18) -0.0001(14) -0.0041(14) -0.0086(15)
C23 0.0207(19) 0.048(2) 0.025(2) -0.0034(17) -0.0016(15) -0.0032(17)
C24 0.032(2) 0.045(2) 0.023(2) -0.0178(17) -0.0137(16) 0.0152(19)
C25 0.042(2) 0.0155(18) 0.048(2) -0.0143(17) -0.0190(19) 0.0062(17)
C26 0.0242(19) 0.0275(19) 0.038(2) -0.0077(16) -0.0121(15) -0.0094(16)
C30 0.0227(17) 0.0120(15) 0.0175(16) -0.0031(12) -0.0018(13) -0.0067(13)
C31 0.0156(16) 0.0180(16) 0.0132(16) -0.0005(12) -0.0034(12) 0.0010(13)
C32 0.0200(17) 0.0232(18) 0.0234(18) -0.0062(14) -0.0074(14) -0.0031(14)
C33 0.0238(19) 0.0272(19) 0.032(2) -0.0116(15) -0.0111(15) -0.0008(16)
C34 0.030(2) 0.034(2) 0.0147(17) -0.0068(15) -0.0124(14) 0.0082(16)
C35 0.0214(18) 0.035(2) 0.0195(19) -0.0011(15) -0.0010(14) 0.0012(16)
C36 0.0211(18) 0.0212(18) 0.0218(18) 0.0021(14) -0.0040(14) -0.0090(14)
C40 0.0160(16) 0.0199(17) 0.0216(17) -0.0022(13) -0.0066(13) -0.0060(14)
C41 0.0160(16) 0.0154(16) 0.0217(17) -0.0047(13) 0.0002(13) -0.0074(13)
C42 0.0249(19) 0.0249(18) 0.0260(19) -0.0016(14) -0.0011(14) -0.0085(15)
C43 0.0173(18) 0.0220(18) 0.046(2) -0.0001(16) -0.0055(16) -0.0074(15)
C44 0.0175(18) 0.0161(17) 0.053(2) -0.0077(16) -0.0133(17) -0.0025(15)
C45 0.037(2) 0.0203(18) 0.029(2) -0.0045(15) -0.0176(16) -0.0030(16)
C46 0.0220(18) 0.0175(17) 0.0237(18) -0.0035(14) -0.0036(14) -0.0006(14)
C51 0.0207(17) 0.0150(16) 0.0173(17) -0.0054(13) 0.0014(13) -0.0010(14)
C52 0.0283(19) 0.0263(19) 0.0197(18) -0.0068(14) -0.0108(14) -0.0036(15)
C53 0.034(2) 0.0225(18) 0.0226(18) -0.0036(14) -0.0123(15) 0.0039(16)
C54 0.039(2) 0.0191(18) 0.0240(19) -0.0019(14) -0.0028(16) -0.0078(16)
C55 0.029(2) 0.030(2) 0.033(2) -0.0016(16) -0.0021(16) -0.0179(17)
C56 0.0184(17) 0.0249(18) 0.0249(18) 0.0011(14) -0.0003(14) -0.0084(15)
C61 0.0185(17) 0.0211(17) 0.0147(16) -0.0032(13) -0.0066(13) -0.0043(14)
C62 0.0190(17) 0.0277(19) 0.0252(18) -0.0081(15) -0.0012(14) -0.0073(15)
C63 0.0226(19) 0.0219(18) 0.036(2) 0.0049(15) -0.0102(16) -0.0079(15)
C64 0.027(2) 0.040(2) 0.0206(18) 0.0025(16) -0.0086(15) -0.0182(17)
C65 0.0280(19) 0.037(2) 0.0214(18) -0.0088(15) 0.0028(14) -0.0158(17)
C66 0.0241(18) 0.0189(17) 0.0257(18) -0.0067(14) -0.0006(14) -0.0052(14)
